data_7030163
loop_
_publ_author_name
'Biswas, Apurba'
'Drew, Michael G. B.'
'Diaz, Carmen'
'Bauz\'a, Antonio'
'Frontera, Antonio'
'Ghosh, Ashutosh'

_publ_section_title
;
 Cis-trans isomerism in diphenoxido bridged dicopper complexes: role of
 crystallized water to stabilize the cis isomer, variation in magnetic
 properties and conversion of both into a trinuclear species.
;
_journal_issue 39
_journal_name_full 'Dalton transactions (Cambridge, England : 2003)'
_journal_page_first 12200
_journal_page_last 12212
_journal_paper_doi 10.1039/c2dt31277h
_journal_volume 41
_journal_year 2012
_chemical_formula_sum 'C22 H38 Cl2 Cu3 N10 O12'
_chemical_formula_weight 896.14
_chemical_name_systematic
;
?
;
_space_group_IT_number 14
_symmetry_cell_setting monoclinic
_symmetry_space_group_name_Hall '-P 2ybc'
_symmetry_space_group_name_H-M 'P 1 21/c 1'
_atom_sites_solution_hydrogens geom
_atom_sites_solution_primary direct
_atom_sites_solution_secondary difmap
_audit_creation_method SHELXL-97
_cell_angle_alpha 90.00
_cell_angle_beta 99.24(3)
_cell_angle_gamma 90.00
_cell_formula_units_Z 2
_cell_length_a 8.676(3)
_cell_length_b 15.090(4)
_cell_length_c 13.092(4)
_cell_measurement_reflns_used 9188
_cell_measurement_temperature 150(2)
_cell_measurement_theta_max 30.00
_cell_measurement_theta_min 2.70
_cell_volume 1691.8(9)
_computing_cell_refinement 'Crysalis, Oxford Diffraction'
_computing_data_collection 'Crysalis, Oxford Diffraction'
_computing_data_reduction 'Crysalis, Oxford Diffraction'
_computing_molecular_graphics PLATON(Spek,2004)
_computing_structure_refinement 'SHELXL-97 (Sheldrick, 1997)'
_computing_structure_solution 'SHELXS-97 (Sheldrick, 1997)'
_diffrn_ambient_temperature 150(2)
_diffrn_measured_fraction_theta_full 0.942
_diffrn_measured_fraction_theta_max 0.942
_diffrn_measurement_device 'Oxford Diffaction X-Calibur System'
_diffrn_measurement_method '321 frames, counting time 10 s.'
_diffrn_radiation_monochromator graphite
_diffrn_radiation_source 'fine-focus sealed tube'
_diffrn_radiation_type MoK\a
_diffrn_radiation_wavelength 0.71073
_diffrn_reflns_av_R_equivalents 0.0848
_diffrn_reflns_av_sigmaI/netI 0.1433
_diffrn_reflns_limit_h_max 8
_diffrn_reflns_limit_h_min -12
_diffrn_reflns_limit_k_max 21
_diffrn_reflns_limit_k_min -9
_diffrn_reflns_limit_l_max 18
_diffrn_reflns_limit_l_min -17
_diffrn_reflns_number 9188
_diffrn_reflns_theta_full 30.00
_diffrn_reflns_theta_max 30.00
_diffrn_reflns_theta_min 2.70
_diffrn_standards_decay_% n/a
_diffrn_standards_interval_count n/a
_diffrn_standards_interval_time n/a
_diffrn_standards_number n/a
_exptl_absorpt_coefficient_mu 2.099
_exptl_absorpt_correction_T_max 1.000
_exptl_absorpt_correction_T_min 0.839
_exptl_absorpt_correction_type empirical
_exptl_absorpt_process_details 'ABSPACK, Oxford Diffraction Ltd'
_exptl_crystal_colour brown
_exptl_crystal_density_diffrn 1.759
_exptl_crystal_density_method 'not measured'
_exptl_crystal_description rectangle
_exptl_crystal_F_000 914
_exptl_crystal_size_max 0.28
_exptl_crystal_size_mid 0.04
_exptl_crystal_size_min 0.04
_refine_diff_density_max 1.028
_refine_diff_density_min -1.109
_refine_diff_density_rms 0.154
_refine_ls_extinction_method none
_refine_ls_goodness_of_fit_ref 0.967
_refine_ls_hydrogen_treatment mixed
_refine_ls_matrix_type full
_refine_ls_number_parameters 240
_refine_ls_number_reflns 4657
_refine_ls_number_restraints 3
_refine_ls_restrained_S_all 0.967
_refine_ls_R_factor_all 0.1591
_refine_ls_R_factor_gt 0.0812
_refine_ls_shift/su_max 0.000
_refine_ls_shift/su_mean 0.000
_refine_ls_structure_factor_coef Fsqd
_refine_ls_weighting_details
;
_refine_ls_weighting_details
w=1/[\s^2^(Fo^2^)+(0.0772P)^2^+0.0000P] where P=(Fo^2^+2Fc^2^)/3
;
_refine_ls_weighting_scheme calc
_refine_ls_wR_factor_gt 0.1678
_refine_ls_wR_factor_ref 0.2076
_reflns_number_gt 2413
_reflns_number_total 4657
_reflns_threshold_expression >2sigma(I)
_cod_data_source_file c2dt31277h.txt
_cod_data_source_block 3
_cod_original_sg_symbol_H-M P21/c
_cod_original_formula_sum 'C22 H38 Cl2 Cu3 N10 O12 '
_cod_database_code 7030163

loop_
_symmetry_equiv_pos_as_xyz
'x, y, z'
'-x, y+1/2, -z+1/2'
'-x, -y, -z'
'x, -y-1/2, z-1/2'

loop_
_atom_site_label
_atom_site_type_symbol
_atom_site_fract_x
_atom_site_fract_y
_atom_site_fract_z
_atom_site_U_iso_or_equiv
_atom_site_adp_type
_atom_site_occupancy
_atom_site_symmetry_multiplicity
_atom_site_calc_flag
_atom_site_refinement_flags
Cu1 Cu 0.33656(9) 0.01838(4) 0.68412(6) 0.0293(2) Uani 1 1 d .
Cu2 Cu 0.5000 0.0000 0.5000 0.0371(3) Uani 1 2 d S
O11 O 0.3738(5) -0.0685(2) 0.5787(3) 0.0318(10) Uani 1 1 d .
C12 C 0.2811(7) -0.1425(3) 0.5587(5) 0.0267(14) Uani 1 1 d .
C13 C 0.2158(8) -0.1651(4) 0.4602(5) 0.0339(15) Uani 1 1 d .
H13 H 0.2374 -0.1318 0.4044 0.041 Uiso 1 1 calc R
C14 C 0.1151(8) -0.2394(4) 0.4434(6) 0.0385(16) Uani 1 1 d .
H14 H 0.0711 -0.2553 0.3764 0.046 Uiso 1 1 calc R
C15 C 0.0826(8) -0.2882(4) 0.5265(6) 0.0423(18) Uani 1 1 d .
H15 H 0.0149 -0.3363 0.5159 0.051 Uiso 1 1 calc R
C16 C 0.1515(8) -0.2649(4) 0.6264(6) 0.0374(17) Uani 1 1 d .
H16 H 0.1305 -0.2985 0.6821 0.045 Uiso 1 1 calc R
C17 C 0.2512(7) -0.1926(3) 0.6445(5) 0.0290(14) Uani 1 1 d .
C18 C 0.3261(8) -0.1656(4) 0.7500(5) 0.0340(15) Uani 1 1 d .
H18A H 0.4386 -0.1643 0.7535 0.041 Uiso 1 1 calc R
H18B H 0.3013 -0.2083 0.8002 0.041 Uiso 1 1 calc R
N19 N 0.2690(6) -0.0759(3) 0.7747(4) 0.0314(12) Uani 1 1 d .
H19 H 0.1628 -0.0772 0.7639 0.038 Uiso 1 1 calc R
C20 C 0.3220(8) -0.0468(4) 0.8809(5) 0.0381(16) Uani 1 1 d .
H20A H 0.4344 -0.0532 0.8986 0.046 Uiso 1 1 calc R
H20B H 0.2731 -0.0820 0.9288 0.046 Uiso 1 1 calc R
C21 C 0.2752(8) 0.0505(4) 0.8864(5) 0.0385(16) Uani 1 1 d .
H21A H 0.1623 0.0557 0.8745 0.046 Uiso 1 1 calc R
H21B H 0.3143 0.0740 0.9546 0.046 Uiso 1 1 calc R
N22 N 0.3417(6) 0.1018(3) 0.8063(4) 0.0293(12) Uani 1 1 d .
C23 C 0.2471(9) 0.1845(4) 0.7819(6) 0.0433(18) Uani 1 1 d .
H23A H 0.1432 0.1690 0.7501 0.065 Uiso 1 1 calc R
H23B H 0.2947 0.2208 0.7354 0.065 Uiso 1 1 calc R
H23C H 0.2430 0.2167 0.8447 0.065 Uiso 1 1 calc R
C24 C 0.5049(8) 0.1273(4) 0.8444(5) 0.0391(17) Uani 1 1 d .
H24A H 0.5493 0.1539 0.7892 0.059 Uiso 1 1 calc R
H24B H 0.5640 0.0755 0.8688 0.059 Uiso 1 1 calc R
H24C H 0.5078 0.1690 0.9001 0.059 Uiso 1 1 calc R
N1 N 0.4526(7) 0.0945(3) 0.5980(4) 0.0377(14) Uani 1 1 d .
N2 N 0.4219(7) 0.1702(4) 0.5703(5) 0.0448(16) Uani 1 1 d .
N3 N 0.3960(9) 0.2429(4) 0.5462(5) 0.061(2) Uani 1 1 d .
Cl8 Cl 0.8111(2) -0.05133(11) 0.7324(2) 0.0373(5) Uani 0.84 1 d P
O81 O 0.9220(6) -0.1189(3) 0.7657(4) 0.0538(14) Uani 1 1 d .
O82 O 0.8891(6) 0.0344(3) 0.7525(5) 0.0585(16) Uani 1 1 d .
O84A O 0.7597(7) -0.0583(4) 0.6204(5) 0.0570(17) Uani 0.84 1 d P
O83 O 0.6787(7) -0.0581(4) 0.7748(6) 0.083(2) Uani 1 1 d .
Cl9 Cl 0.8293(12) -0.0401(6) 0.7917(8) 0.026(2) Uiso 0.16 1 d P
O84B O 0.820(4) -0.0247(19) 0.889(3) 0.052(8) Uiso 0.16 1 d P
O1W O 0.1046(7) 0.0524(4) 0.5853(5) 0.0644(16) Uani 1 1 d D
H1 H 0.097(8) 0.071(6) 0.521(3) 0.077 Uiso 1 1 d D
H2 H 0.015(5) 0.050(5) 0.603(5) 0.077 Uiso 1 1 d D

loop_
_atom_site_aniso_label
_atom_site_aniso_U_11
_atom_site_aniso_U_22
_atom_site_aniso_U_33
_atom_site_aniso_U_23
_atom_site_aniso_U_13
_atom_site_aniso_U_12
Cu1 0.0347(5) 0.0218(4) 0.0333(5) 0.0010(3) 0.0114(4) -0.0018(3)
Cu2 0.0530(8) 0.0210(5) 0.0440(7) -0.0007(4) 0.0281(6) -0.0052(4)
O11 0.037(3) 0.023(2) 0.040(3) 0.0004(17) 0.017(2) -0.0024(17)
C12 0.029(4) 0.014(2) 0.038(4) 0.000(2) 0.009(3) 0.001(2)
C13 0.041(4) 0.025(3) 0.035(4) 0.000(2) 0.006(3) 0.010(3)
C14 0.037(4) 0.032(3) 0.045(4) -0.013(3) 0.001(3) 0.005(3)
C15 0.040(4) 0.023(3) 0.069(5) -0.009(3) 0.025(4) -0.009(3)
C16 0.045(5) 0.022(3) 0.050(5) 0.003(3) 0.024(4) 0.000(3)
C17 0.024(4) 0.023(3) 0.041(4) 0.008(2) 0.010(3) 0.001(2)
C18 0.043(4) 0.025(3) 0.035(4) 0.009(2) 0.011(3) -0.001(2)
N19 0.032(3) 0.032(3) 0.032(3) 0.005(2) 0.011(3) -0.002(2)
C20 0.048(5) 0.037(3) 0.028(4) 0.006(3) 0.003(3) -0.005(3)
C21 0.047(5) 0.045(4) 0.026(4) -0.006(3) 0.012(3) -0.002(3)
N22 0.034(3) 0.022(2) 0.032(3) -0.0038(19) 0.008(2) -0.0004(19)
C23 0.053(5) 0.031(3) 0.048(5) -0.005(3) 0.015(4) 0.014(3)
C24 0.039(5) 0.036(4) 0.043(4) -0.010(3) 0.009(3) -0.012(3)
N1 0.065(4) 0.019(2) 0.036(3) 0.000(2) 0.031(3) -0.005(2)
N2 0.067(5) 0.030(3) 0.044(4) -0.003(2) 0.027(3) 0.003(3)
N3 0.102(6) 0.029(3) 0.060(5) 0.009(3) 0.034(4) 0.013(3)
Cl8 0.0291(12) 0.0263(9) 0.0560(15) 0.0031(9) 0.0049(10) 0.0000(7)
O81 0.044(3) 0.036(3) 0.082(4) 0.013(3) 0.011(3) 0.010(2)
O82 0.060(4) 0.030(3) 0.084(5) -0.005(3) 0.005(3) -0.012(2)
O84A 0.053(4) 0.058(4) 0.057(5) -0.010(3) 0.000(3) 0.004(3)
O83 0.058(4) 0.060(4) 0.141(7) -0.015(4) 0.040(4) 0.000(3)
O1W 0.056(4) 0.071(4) 0.062(4) -0.003(3) 0.000(3) 0.026(3)

loop_
_atom_type_symbol
_atom_type_description
_atom_type_scat_dispersion_real
_atom_type_scat_dispersion_imag
_atom_type_scat_source
C C 0.0033 0.0016 'International Tables Vol C Tables 4.2.6.8 and 6.1.1.4'
H H 0.0000 0.0000 'International Tables Vol C Tables 4.2.6.8 and 6.1.1.4'
O O 0.0106 0.0060 'International Tables Vol C Tables 4.2.6.8 and 6.1.1.4'
N N 0.0061 0.0033 'International Tables Vol C Tables 4.2.6.8 and 6.1.1.4'
Cu Cu 0.3201 1.2651 'International Tables Vol C Tables 4.2.6.8 and 6.1.1.4'
Cl Cl 0.1484 0.1585 'International Tables Vol C Tables 4.2.6.8 and 6.1.1.4'

loop_
_geom_angle_atom_site_label_1
_geom_angle_atom_site_label_2
_geom_angle_atom_site_label_3
_geom_angle
_geom_angle_site_symmetry_1
_geom_angle_site_symmetry_3
O11 Cu1 N1 80.33(18) . .
O11 Cu1 N19 92.20(18) . .
N1 Cu1 N19 165.6(2) . .
O11 Cu1 N22 168.7(2) . .
N1 Cu1 N22 98.0(2) . .
N19 Cu1 N22 86.9(2) . .
O11 Cu1 O1W 88.9(2) . .
N1 Cu1 O1W 91.7(3) . .
N19 Cu1 O1W 100.5(2) . .
N22 Cu1 O1W 102.4(2) . .
O11 Cu1 Cu2 38.98(11) . .
N1 Cu1 Cu2 41.51(13) . .
N19 Cu1 Cu2 129.21(14) . .
N22 Cu1 Cu2 137.48(14) . .
O1W Cu1 Cu2 93.05(16) . .
O11 Cu2 O11 180.0(2) . 3_656
O11 Cu2 N1 81.17(17) . .
O11 Cu2 N1 98.83(17) 3_656 .
O11 Cu2 N1 98.83(17) . 3_656
O11 Cu2 N1 81.17(17) 3_656 3_656
N1 Cu2 N1 180.000(1) . 3_656
O11 Cu2 Cu1 40.11(12) . .
O11 Cu2 Cu1 139.89(12) 3_656 .
N1 Cu2 Cu1 41.21(13) . .
N1 Cu2 Cu1 138.79(13) 3_656 .
O11 Cu2 Cu1 139.89(12) . 3_656
O11 Cu2 Cu1 40.11(12) 3_656 3_656
N1 Cu2 Cu1 138.79(13) . 3_656
N1 Cu2 Cu1 41.21(13) 3_656 3_656
Cu1 Cu2 Cu1 180.0 . 3_656
C12 O11 Cu2 134.5(4) . .
C12 O11 Cu1 121.2(3) . .
Cu2 O11 Cu1 100.91(17) . .
C13 C12 O11 121.6(5) . .
C13 C12 C17 121.1(6) . .
O11 C12 C17 117.3(6) . .
C12 C13 C14 119.7(6) . .
C12 C13 H13 120.1 . .
C14 C13 H13 120.1 . .
C15 C14 C13 119.9(7) . .
C15 C14 H14 120.0 . .
C13 C14 H14 120.0 . .
C14 C15 C16 119.6(6) . .
C14 C15 H15 120.2 . .
C16 C15 H15 120.2 . .
C17 C16 C15 121.3(6) . .
C17 C16 H16 119.3 . .
C15 C16 H16 119.3 . .
C16 C17 C12 118.3(6) . .
C16 C17 C18 122.8(5) . .
C12 C17 C18 118.9(5) . .
C17 C18 N19 109.8(5) . .
C17 C18 H18A 109.7 . .
N19 C18 H18A 109.7 . .
C17 C18 H18B 109.7 . .
N19 C18 H18B 109.7 . .
H18A C18 H18B 108.2 . .
C20 N19 C18 114.5(5) . .
C20 N19 Cu1 105.9(4) . .
C18 N19 Cu1 112.2(3) . .
C20 N19 H19 108.0 . .
C18 N19 H19 108.0 . .
Cu1 N19 H19 108.0 . .
N19 C20 C21 106.8(5) . .
N19 C20 H20A 110.4 . .
C21 C20 H20A 110.4 . .
N19 C20 H20B 110.4 . .
C21 C20 H20B 110.4 . .
H20A C20 H20B 108.6 . .
N22 C21 C20 109.3(5) . .
N22 C21 H21A 109.8 . .
C20 C21 H21A 109.8 . .
N22 C21 H21B 109.8 . .
C20 C21 H21B 109.8 . .
H21A C21 H21B 108.3 . .
C24 N22 C21 110.9(5) . .
C24 N22 C23 108.6(5) . .
C21 N22 C23 108.8(5) . .
C24 N22 Cu1 109.0(3) . .
C21 N22 Cu1 105.6(3) . .
C23 N22 Cu1 114.0(4) . .
N22 C23 H23A 109.5 . .
N22 C23 H23B 109.5 . .
H23A C23 H23B 109.5 . .
N22 C23 H23C 109.5 . .
H23A C23 H23C 109.5 . .
H23B C23 H23C 109.5 . .
N22 C24 H24A 109.5 . .
N22 C24 H24B 109.5 . .
H24A C24 H24B 109.5 . .
N22 C24 H24C 109.5 . .
H24A C24 H24C 109.5 . .
H24B C24 H24C 109.5 . .
N2 N1 Cu1 127.1(4) . .
N2 N1 Cu2 122.4(4) . .
Cu1 N1 Cu2 97.3(2) . .
N3 N2 N1 178.1(8) . .
Cl9 Cl8 O83 70.2(8) . .
Cl9 Cl8 O81 80.4(8) . .
O83 Cl8 O81 113.3(4) . .
Cl9 Cl8 O82 67.5(7) . .
O83 Cl8 O82 113.0(3) . .
O81 Cl8 O82 108.0(3) . .
Cl9 Cl8 O84A 169.9(8) . .
O83 Cl8 O84A 105.2(4) . .
O81 Cl8 O84A 109.7(4) . .
O82 Cl8 O84A 107.5(4) . .
Cl9 Cl8 O84B 9.4(12) . .
O83 Cl8 O84B 60.8(9) . .
O81 Cl8 O84B 85.4(9) . .
O82 Cl8 O84B 73.0(9) . .
O84A Cl8 O84B 163.3(9) . .
Cl8 O81 Cl9 31.0(4) . .
Cl9 O82 Cl8 32.0(4) . .
Cl9 O83 Cl8 34.1(4) . .
Cl8 Cl9 O84B 164.9(19) . .
Cl8 Cl9 O83 75.7(9) . .
O84B Cl9 O83 89.2(15) . .
Cl8 Cl9 O82 80.5(8) . .
O84B Cl9 O82 107.7(15) . .
O83 Cl9 O82 122.1(8) . .
Cl8 Cl9 O81 68.6(7) . .
O84B Cl9 O81 118.6(15) . .
O83 Cl9 O81 110.4(7) . .
O82 Cl9 O81 108.4(7) . .
Cl9 O84B Cl8 5.7(7) . .
Cu1 O1W H1 123(5) . .
Cu1 O1W H2 127(5) . .
H1 O1W H2 110(3) . .

loop_
_geom_bond_atom_site_label_1
_geom_bond_atom_site_label_2
_geom_bond_distance
_geom_bond_site_symmetry_2
Cu1 O11 1.968(4) .
Cu1 N1 1.992(4) .
Cu1 N19 1.999(4) .
Cu1 N22 2.031(5) .
Cu1 O1W 2.269(6) .
Cu1 Cu2 2.9994(12) .
Cu2 O11 1.921(4) .
Cu2 O11 1.921(4) 3_656
Cu2 N1 2.004(5) .
Cu2 N1 2.004(5) 3_656
Cu2 Cu1 2.9994(12) 3_656
O11 C12 1.376(6) .
C12 C13 1.366(9) .
C12 C17 1.412(8) .
C13 C14 1.417(9) .
C13 H13 0.9300 .
C14 C15 1.380(10) .
C14 H14 0.9300 .
C15 C16 1.393(10) .
C15 H15 0.9300 .
C16 C17 1.389(8) .
C16 H16 0.9300 .
C17 C18 1.485(9) .
C18 N19 1.494(7) .
C18 H18A 0.9700 .
C18 H18B 0.9700 .
N19 C20 1.460(8) .
N19 H19 0.9100 .
C20 C21 1.528(9) .
C20 H20A 0.9700 .
C20 H20B 0.9700 .
C21 N22 1.492(7) .
C21 H21A 0.9700 .
C21 H21B 0.9700 .
N22 C24 1.474(8) .
N22 C23 1.499(7) .
C23 H23A 0.9600 .
C23 H23B 0.9600 .
C23 H23C 0.9600 .
C24 H24A 0.9600 .
C24 H24B 0.9600 .
C24 H24C 0.9600 .
N1 N2 1.216(7) .
N2 N3 1.153(7) .
Cl8 Cl9 0.786(10) .
Cl8 O83 1.358(6) .
Cl8 O81 1.422(5) .
Cl8 O82 1.465(5) .
Cl8 O84A 1.466(7) .
Cl8 O84B 2.08(3) .
O81 Cl9 1.506(10) .
O82 Cl9 1.372(10) .
O83 Cl9 1.318(12) .
Cl9 O84B 1.31(3) .
O1W H1 0.88(2) .
O1W H2 0.84(2) .
